data_7228473
loop_
_publ_author_name
'Tian, Aixiang'
'Ni, Huaiping'
'Ji, Xuebin'
'Tian, Yan'
'Liu, Guocheng'
'Ying, Jun'

_publ_section_title
;
 Influence of pendant 2-[1,2,4]triazol-4-yl-ethylamine and symmetrical
 bis(pyrazol) ligands on dimensional extension of POM-based compounds
;
_journal_issue 49
_journal_name_full 'RSC Adv.'
_journal_page_first 30573
_journal_paper_doi 10.1039/C7RA03884D
_journal_volume 7
_journal_year 2017
_chemical_formula_sum 'C4 H10 Ag Mo4 N4 O13'
_chemical_formula_weight 813.79
_space_group_crystal_system monoclinic
_space_group_IT_number 14
_space_group_name_Hall '-P 2yn'
_space_group_name_H-M_alt 'P 1 21/n 1'
_symmetry_space_group_name_Hall '-P 2yn'
_symmetry_space_group_name_H-M 'P 1 21/n 1'
_atom_sites_solution_hydrogens geom
_audit_creation_method SHELXL-2014/7
_audit_update_record
;
2017-02-06 deposited with the CCDC.
2017-06-14 downloaded from the CCDC.
;
_cell_angle_alpha 90
_cell_angle_beta 99.9570(10)
_cell_angle_gamma 90
_cell_formula_units_Z 4
_cell_length_a 10.1653(5)
_cell_length_b 12.4265(6)
_cell_length_c 12.5934(6)
_cell_measurement_reflns_used 8783
_cell_measurement_temperature 293(2)
_cell_measurement_theta_max 28.31
_cell_measurement_theta_min 2.32
_cell_volume 1566.83(13)
_computing_structure_refinement 'SHELXL-2014/7 (Sheldrick, 2014)'
_diffrn_ambient_temperature 293(2)
_diffrn_measured_fraction_theta_full 0.998
_diffrn_measured_fraction_theta_max 0.998
_diffrn_measurement_device_type 'Bruker P4'
_diffrn_measurement_method 'phi and omega scans'
_diffrn_radiation_type MoK\a
_diffrn_radiation_wavelength 0.71073
_diffrn_reflns_av_R_equivalents 0.0248
_diffrn_reflns_av_unetI/netI 0.0250
_diffrn_reflns_Laue_measured_fraction_full 0.998
_diffrn_reflns_Laue_measured_fraction_max 0.998
_diffrn_reflns_limit_h_max 13
_diffrn_reflns_limit_h_min -13
_diffrn_reflns_limit_k_max 16
_diffrn_reflns_limit_k_min -16
_diffrn_reflns_limit_l_max 13
_diffrn_reflns_limit_l_min -16
_diffrn_reflns_number 10966
_diffrn_reflns_point_group_measured_fraction_full 0.998
_diffrn_reflns_point_group_measured_fraction_max 0.998
_diffrn_reflns_theta_full 25.242
_diffrn_reflns_theta_max 28.312
_diffrn_reflns_theta_min 2.320
_diffrn_source 'fine-focus sealed tube'
_exptl_absorpt_coefficient_mu 4.420
_exptl_absorpt_correction_T_max 0.515
_exptl_absorpt_correction_T_min 0.449
_exptl_absorpt_correction_type multi-scan
_exptl_absorpt_process_details SADABS
_exptl_crystal_colour white
_exptl_crystal_density_diffrn 3.441
_exptl_crystal_density_method 'not measured'
_exptl_crystal_description black
_exptl_crystal_F_000 1516
_exptl_crystal_size_max 0.190
_exptl_crystal_size_mid 0.170
_exptl_crystal_size_min 0.150
_refine_diff_density_max 2.958
_refine_diff_density_min -2.785
_refine_diff_density_rms 0.145
_refine_ls_extinction_coef 0.00490(16)
_refine_ls_extinction_expression Fc^*^=kFc[1+0.001xFc^2^\l^3^/sin(2\q)]^-1/4^
_refine_ls_extinction_method 'SHELXL-2014/7 (Sheldrick 2014'
_refine_ls_goodness_of_fit_ref 1.010
_refine_ls_hydrogen_treatment constr
_refine_ls_matrix_type full
_refine_ls_number_parameters 236
_refine_ls_number_reflns 3913
_refine_ls_number_restraints 0
_refine_ls_restrained_S_all 1.010
_refine_ls_R_factor_all 0.0317
_refine_ls_R_factor_gt 0.0280
_refine_ls_shift/su_max 0.001
_refine_ls_shift/su_mean 0.000
_refine_ls_structure_factor_coef Fsqd
_refine_ls_weighting_details 'w=1/[\s^2^(Fo^2^)+(0.0246P)^2^+9.2664P] where P=(Fo^2^+2Fc^2^)/3'
_refine_ls_weighting_scheme calc
_refine_ls_wR_factor_gt 0.0649
_refine_ls_wR_factor_ref 0.0668
_reflns_Friedel_coverage 0.000
_reflns_number_gt 3604
_reflns_number_total 3913
_reflns_threshold_expression 'I > 2\s(I)'
_cod_data_source_file c7ra03884d2.cif
_cod_data_source_block compound-4
_cod_database_code 7228473
_shelx_shelxl_version_number 2014/7
_shelx_space_group_comment
;
The symmetry employed for this shelxl refinement is uniquely defined
by the following loop, which should always be used as a source of
symmetry information in preference to the above space-group names.
They are only intended as comments.
;
_shelx_estimated_absorpt_t_min 0.487
_shelx_estimated_absorpt_t_max 0.557

loop_
_space_group_symop_operation_xyz
'x, y, z'
'-x+1/2, y+1/2, -z+1/2'
'-x, -y, -z'
'x-1/2, -y-1/2, z-1/2'

loop_
_atom_site_label
_atom_site_type_symbol
_atom_site_fract_x
_atom_site_fract_y
_atom_site_fract_z
_atom_site_U_iso_or_equiv
_atom_site_adp_type
_atom_site_occupancy
_atom_site_site_symmetry_order
_atom_site_calc_flag
_atom_site_refinement_flags_posn
_atom_site_refinement_flags_adp
Mo1 Mo -0.04475(3) 0.12971(3) 0.30673(3) 0.01590(9) Uani 1 1 d . .
Ag1 Ag -0.46404(4) 0.03297(5) 0.14005(3) 0.04716(14) Uani 1 1 d . .
O1 O -0.3839(3) 0.0712(3) 0.3200(2) 0.0245(6) Uani 1 1 d . .
N1 N -0.3222(4) -0.0724(3) 0.0677(3) 0.0291(8) Uani 1 1 d . .
C1 C -0.2078(5) -0.1179(4) 0.1059(4) 0.0331(10) Uani 1 1 d . .
H1A H -0.1667 -0.1163 0.1778 0.040 Uiso 1 1 calc R U
Mo2 Mo -0.23994(3) -0.00442(3) 0.67893(3) 0.01627(9) Uani 1 1 d . .
O2 O -0.1321(3) 0.1423(2) 0.4371(2) 0.0156(5) Uani 1 1 d . .
N2 N -0.3481(3) -0.0938(3) -0.0417(3) 0.0243(7) Uani 1 1 d . .
C2 C -0.2489(4) -0.1510(4) -0.0634(3) 0.0248(8) Uani 1 1 d . .
H2A H -0.2416 -0.1769 -0.1315 0.030 Uiso 1 1 calc R U
O5 O -0.3129(3) 0.0601(3) 0.7728(2) 0.0269(6) Uani 1 1 d . .
Mo3 Mo -0.00070(3) -0.12562(2) 0.43307(2) 0.01318(8) Uani 1 1 d . .
O3 O -0.1075(3) 0.1391(2) 0.6603(2) 0.0192(5) Uani 1 1 d . .
N3 N -0.1578(3) -0.1674(3) 0.0268(3) 0.0233(7) Uani 1 1 d . .
Mo4 Mo -0.28272(3) -0.00016(3) 0.41782(3) 0.01489(9) Uani 1 1 d . .
O4 O -0.0988(3) -0.0464(2) 0.5486(2) 0.0153(5) Uani 1 1 d . .
C3 C -0.0272(4) -0.2201(4) 0.0346(5) 0.0331(11) Uani 1 1 d . .
H3A H -0.0287 -0.2702 -0.0247 0.040 Uiso 1 1 calc R U
H3B H -0.0068 -0.2600 0.1017 0.040 Uiso 1 1 calc R U
C4 C 0.0774(4) -0.1351(3) 0.0307(4) 0.0229(8) Uani 1 1 d . .
H4A H 0.0559 -0.0951 -0.0362 0.027 Uiso 1 1 calc R U
H4B H 0.0779 -0.0851 0.0899 0.027 Uiso 1 1 calc R U
O6 O -0.1742(3) 0.1486(3) 0.2034(2) 0.0272(7) Uani 1 1 d . .
N4 N 0.2115(3) -0.1847(3) 0.0381(3) 0.0260(8) Uani 1 1 d . .
H4C H 0.2205 -0.2534 0.0438 0.031 Uiso 1 1 calc R U
H4D H 0.2803 -0.1447 0.0368 0.031 Uiso 1 1 calc R U
O7 O -0.0823(3) -0.2445(2) 0.4282(2) 0.0220(6) Uani 1 1 d . .
O8 O 0.0383(3) 0.2484(3) 0.3227(3) 0.0296(7) Uani 1 1 d . .
O9 O -0.3288(3) 0.0562(2) 0.5454(2) 0.0198(6) Uani 1 1 d . .
O10 O -0.3500(3) -0.1253(2) 0.4142(3) 0.0249(6) Uani 1 1 d . .
O11 O -0.0705(3) -0.0457(2) 0.7644(2) 0.0202(6) Uani 1 1 d . .
O13 O -0.1327(3) -0.0372(2) 0.3404(2) 0.0160(5) Uani 1 1 d . .
O14 O -0.3101(3) -0.1298(3) 0.6684(3) 0.0259(6) Uani 1 1 d . .

loop_
_atom_site_aniso_label
_atom_site_aniso_U_11
_atom_site_aniso_U_22
_atom_site_aniso_U_33
_atom_site_aniso_U_23
_atom_site_aniso_U_13
_atom_site_aniso_U_12
Mo1 0.01507(15) 0.01752(16) 0.01447(15) 0.00345(11) 0.00073(11) 0.00016(11)
Ag1 0.0332(2) 0.0820(3) 0.02294(18) -0.00765(19) -0.00475(14) 0.0255(2)
O1 0.0201(14) 0.0323(17) 0.0188(13) 0.0023(12) -0.0031(11) 0.0034(12)
N1 0.0250(18) 0.039(2) 0.0214(17) -0.0046(16) -0.0004(14) 0.0057(16)
C1 0.028(2) 0.045(3) 0.023(2) -0.006(2) -0.0058(17) 0.010(2)
Mo2 0.01459(15) 0.02036(17) 0.01379(15) -0.00112(11) 0.00227(11) -0.00039(11)
O2 0.0138(12) 0.0157(12) 0.0164(12) 0.0015(10) 0.0000(9) 0.0015(10)
N2 0.0199(16) 0.032(2) 0.0200(16) -0.0009(14) 0.0014(13) 0.0003(14)
C2 0.0219(19) 0.031(2) 0.0216(19) 0.0003(17) 0.0042(15) -0.0005(16)
O5 0.0270(15) 0.0323(17) 0.0229(14) -0.0059(13) 0.0082(12) 0.0031(13)
Mo3 0.01265(14) 0.01227(15) 0.01373(15) -0.00180(11) -0.00022(11) -0.00043(10)
O3 0.0188(13) 0.0184(13) 0.0202(13) -0.0034(11) 0.0029(10) -0.0012(10)
N3 0.0161(15) 0.0242(17) 0.0293(18) -0.0006(15) 0.0032(13) 0.0030(13)
Mo4 0.01134(15) 0.01848(17) 0.01376(15) -0.00049(11) -0.00088(11) -0.00022(11)
O4 0.0150(12) 0.0155(12) 0.0143(12) -0.0006(10) -0.0006(9) -0.0009(10)
C3 0.018(2) 0.019(2) 0.062(3) 0.003(2) 0.008(2) 0.0038(16)
C4 0.0190(18) 0.0189(19) 0.030(2) -0.0027(16) 0.0016(16) 0.0047(15)
O6 0.0225(14) 0.0358(17) 0.0215(14) 0.0075(13) -0.0016(11) 0.0027(13)
N4 0.0166(16) 0.0204(17) 0.040(2) -0.0041(15) 0.0026(14) 0.0037(13)
O7 0.0199(13) 0.0172(13) 0.0280(15) -0.0050(12) 0.0021(11) -0.0032(11)
O8 0.0287(16) 0.0249(15) 0.0343(17) 0.0045(14) 0.0029(13) -0.0065(13)
O9 0.0157(12) 0.0251(14) 0.0182(13) -0.0007(11) 0.0018(10) 0.0047(11)
O10 0.0230(14) 0.0221(14) 0.0292(15) -0.0023(12) 0.0039(12) -0.0063(11)
O11 0.0176(13) 0.0304(15) 0.0125(12) -0.0012(11) 0.0020(10) 0.0015(11)
O13 0.0154(12) 0.0195(13) 0.0121(11) -0.0011(10) -0.0001(9) -0.0003(10)
O14 0.0219(14) 0.0269(16) 0.0281(15) 0.0003(12) 0.0018(12) -0.0054(12)

loop_
_atom_type_symbol
_atom_type_description
_atom_type_scat_dispersion_real
_atom_type_scat_dispersion_imag
_atom_type_scat_source
C C 0.0033 0.0016 'International Tables Vol C Tables 4.2.6.8 and 6.1.1.4'
H H 0.0000 0.0000 'International Tables Vol C Tables 4.2.6.8 and 6.1.1.4'
N N 0.0061 0.0033 'International Tables Vol C Tables 4.2.6.8 and 6.1.1.4'
O O 0.0106 0.0060 'International Tables Vol C Tables 4.2.6.8 and 6.1.1.4'
Mo Mo -1.6832 0.6857 'International Tables Vol C Tables 4.2.6.8 and 6.1.1.4'
Ag Ag -0.8971 1.1015 'International Tables Vol C Tables 4.2.6.8 and 6.1.1.4'

loop_
_geom_angle_atom_site_label_1
_geom_angle_atom_site_label_2
_geom_angle_atom_site_label_3
_geom_angle
_geom_angle_site_symmetry_1
_geom_angle_site_symmetry_3
O8 Mo1 O6 105.94(16) . .
O8 Mo1 O11 101.48(15) . 3_556
O6 Mo1 O11 99.98(14) . 3_556
O8 Mo1 O2 96.71(14) . .
O6 Mo1 O2 102.85(13) . .
O11 Mo1 O2 145.51(11) 3_556 .
O8 Mo1 O13 162.53(13) . .
O6 Mo1 O13 89.52(13) . .
O11 Mo1 O13 83.33(11) 3_556 .
O2 Mo1 O13 71.43(10) . .
O8 Mo1 O4 93.51(13) . 3_556
O6 Mo1 O4 160.50(13) . 3_556
O11 Mo1 O4 76.97(10) 3_556 3_556
O2 Mo1 O4 72.86(10) . 3_556
O13 Mo1 O4 71.03(9) . 3_556
N2 Ag1 N1 121.40(13) 3_455 .
N2 Ag1 O1 126.70(12) 3_455 .
N1 Ag1 O1 111.86(12) . .
Mo4 O1 Ag1 131.57(17) . .
C1 N1 N2 106.7(4) . .
C1 N1 Ag1 133.9(3) . .
N2 N1 Ag1 119.3(3) . .
N1 C1 N3 110.6(4) . .
O5 Mo2 O14 104.92(16) . .
O5 Mo2 O9 103.15(14) . .
O14 Mo2 O9 99.36(14) . .
O5 Mo2 O11 101.05(13) . .
O14 Mo2 O11 96.95(14) . .
O9 Mo2 O11 146.08(12) . .
O5 Mo2 O3 92.23(13) . .
O14 Mo2 O3 162.71(13) . .
O9 Mo2 O3 78.40(11) . .
O11 Mo2 O3 77.25(11) . .
O5 Mo2 O4 162.79(13) . .
O14 Mo2 O4 92.25(12) . .
O9 Mo2 O4 74.61(10) . .
O11 Mo2 O4 75.22(10) . .
O3 Mo2 O4 70.56(9) . .
Mo3 O2 Mo1 109.83(12) 3_556 .
Mo3 O2 Mo4 110.84(12) 3_556 .
Mo1 O2 Mo4 103.41(11) . .
C2 N2 N1 107.0(3) . .
C2 N2 Ag1 133.8(3) . 3_455
N1 N2 Ag1 119.2(3) . 3_455
N2 C2 N3 110.4(4) . .
O7 Mo3 O3 104.66(14) . 3_556
O7 Mo3 O2 101.69(13) . 3_556
O3 Mo3 O2 97.39(12) 3_556 3_556
O7 Mo3 O13 100.80(13) . .
O3 Mo3 O13 95.70(12) 3_556 .
O2 Mo3 O13 150.11(11) 3_556 .
O7 Mo3 O4 98.22(12) . .
O3 Mo3 O4 157.05(12) 3_556 .
O2 Mo3 O4 79.33(10) 3_556 .
O13 Mo3 O4 78.18(10) . .
O7 Mo3 O4 174.29(12) . 3_556
O3 Mo3 O4 81.01(11) 3_556 3_556
O2 Mo3 O4 77.92(10) 3_556 3_556
O13 Mo3 O4 77.75(10) . 3_556
O4 Mo3 O4 76.09(11) . 3_556
Mo3 O3 Mo2 116.52(14) 3_556 .
C1 N3 C2 105.2(4) . .
C1 N3 C3 127.4(4) . .
C2 N3 C3 127.2(4) . .
O10 Mo4 O1 105.47(15) . .
O10 Mo4 O9 101.82(14) . .
O1 Mo4 O9 102.39(13) . .
O10 Mo4 O13 96.52(13) . .
O1 Mo4 O13 100.52(13) . .
O9 Mo4 O13 145.47(11) . .
O10 Mo4 O2 162.88(12) . .
O1 Mo4 O2 89.07(12) . .
O9 Mo4 O2 83.36(11) . .
O13 Mo4 O2 71.50(10) . .
O10 Mo4 O4 93.59(12) . .
O1 Mo4 O4 160.49(13) . .
O9 Mo4 O4 77.12(10) . .
O13 Mo4 O4 72.72(10) . .
O2 Mo4 O4 71.46(9) . .
Mo3 O4 Mo4 92.50(9) . .
Mo3 O4 Mo3 103.91(11) . 3_556
Mo4 O4 Mo3 97.07(10) . 3_556
Mo3 O4 Mo1 91.39(9) . 3_556
Mo4 O4 Mo1 163.91(13) . 3_556
Mo3 O4 Mo1 97.13(9) 3_556 3_556
Mo3 O4 Mo2 164.18(13) . .
Mo4 O4 Mo2 85.95(9) . .
Mo3 O4 Mo2 91.89(9) 3_556 .
Mo1 O4 Mo2 86.06(8) 3_556 .
N3 C3 C4 108.7(4) . .
N4 C4 C3 110.7(3) . .
Mo4 O9 Mo2 116.89(14) . .
Mo1 O11 Mo2 116.35(13) 3_556 .
Mo3 O13 Mo4 109.93(12) . .
Mo3 O13 Mo1 111.34(11) . .
Mo4 O13 Mo1 103.46(12) . .

loop_
_geom_bond_atom_site_label_1
_geom_bond_atom_site_label_2
_geom_bond_distance
_geom_bond_site_symmetry_2
Mo1 O8 1.694(3) .
Mo1 O6 1.699(3) .
Mo1 O11 1.905(3) 3_556
Mo1 O2 2.004(3) .
Mo1 O13 2.327(3) .
Mo1 O4 2.367(3) 3_556
Ag1 N2 2.221(4) 3_455
Ag1 N1 2.253(4) .
Ag1 O1 2.320(3) .
O1 Mo4 1.710(3) .
N1 C1 1.308(6) .
N1 N2 1.384(5) .
C1 N3 1.343(6) .
Mo2 O5 1.701(3) .
Mo2 O14 1.709(3) .
Mo2 O9 1.920(3) .
Mo2 O11 1.936(3) .
Mo2 O3 2.271(3) .
Mo2 O4 2.416(3) .
O2 Mo3 1.943(3) 3_556
O2 Mo4 2.326(3) .
N2 C2 1.301(6) .
N2 Ag1 2.221(4) 3_455
C2 N3 1.351(5) .
Mo3 O7 1.690(3) .
Mo3 O3 1.751(3) 3_556
Mo3 O2 1.943(3) 3_556
Mo3 O13 1.956(3) .
Mo3 O4 2.141(3) .
Mo3 O4 2.359(3) 3_556
O3 Mo3 1.751(3) 3_556
N3 C3 1.468(5) .
Mo4 O10 1.697(3) .
Mo4 O9 1.885(3) .
Mo4 O13 2.001(3) .
Mo4 O4 2.339(3) .
O4 Mo3 2.359(3) 3_556
O4 Mo1 2.366(3) 3_556
C3 C4 1.506(6) .
C4 N4 1.484(5) .
O11 Mo1 1.905(3) 3_556
